data_4321266
loop_
_publ_author_name
'H. V. Rasika Dias'
'Ziyun Wang'

_publ_section_title
;
 Adduct Formation or Metathesis Reactions of Silver Complexes Containing
 the Fluorinated Ligands [HB(3,5-(CF3)2Pz)3]- and [CF3SO3]-: Formation of
 Silver Adducts Containing Unsupported Silver-Germanium Bonds
;
_journal_name_full 'Inorganic Chemistry'
_journal_page_first 3890
_journal_page_last 3893
_journal_paper_doi 10.1021/ic000414t
_journal_volume 39
_journal_year 2000
_chemical_formula_sum 'C25 H15 Ag B F21 Ge N8 O3 S'
_chemical_formula_weight 1097.78
_chemical_name_common '[HB(CF3)2Tp]AgGe(OTf)[(Me)2ATI]'
_chemical_name_systematic
; 

 ? 

;
_space_group_IT_number 14
_symmetry_cell_setting monoclinic
_symmetry_space_group_name_Hall '-P 2ybc'
_symmetry_space_group_name_H-M 'P 1 21/c 1'
_atom_sites_solution_hydrogens geom
_atom_sites_solution_primary direct
_atom_sites_solution_secondary difmap
_audit_creation_method SHELXL-97
_cell_angle_alpha 90.00
_cell_angle_beta 108.248(8)
_cell_angle_gamma 90.00
_cell_formula_units_Z 4
_cell_length_a 18.279(3)
_cell_length_b 9.142(2)
_cell_length_c 23.008(4)
_cell_measurement_reflns_used 37
_cell_measurement_temperature 183(2)
_cell_measurement_theta_max 12.50
_cell_measurement_theta_min 4.98
_cell_volume 3651.4(12)
_computing_cell_refinement 'Bruker XSCANS'
_computing_data_collection 'Bruker XSCANS'
_computing_data_reduction 'Bruker SHELXTL'
_computing_molecular_graphics 'Bruker SHELXTL'
_computing_publication_material 'Bruker SHELXTL'
_computing_structure_refinement 'SHELXL-97 (Sheldrick, 1997)'
_computing_structure_solution 'SHELXS-97 (Sheldrick, 1990)'
_diffrn_ambient_temperature 183(2)
_diffrn_measured_fraction_theta_full 1.000
_diffrn_measured_fraction_theta_max 1.000
_diffrn_measurement_device_type 'Bruker P4'
_diffrn_measurement_method '\w scans'
_diffrn_radiation_monochromator graphite
_diffrn_radiation_source 'fine-focus sealed tube'
_diffrn_radiation_type MoK\a
_diffrn_radiation_wavelength 0.71073
_diffrn_reflns_av_R_equivalents 0.0749
_diffrn_reflns_av_sigmaI/netI 0.0561
_diffrn_reflns_limit_h_max 18
_diffrn_reflns_limit_h_min -1
_diffrn_reflns_limit_k_max 9
_diffrn_reflns_limit_k_min -1
_diffrn_reflns_limit_l_max 22
_diffrn_reflns_limit_l_min -23
_diffrn_reflns_number 5412
_diffrn_reflns_theta_full 21.50
_diffrn_reflns_theta_max 21.50
_diffrn_reflns_theta_min 1.86
_diffrn_standards_decay_% 34.41
_diffrn_standards_interval_count 97
_diffrn_standards_number 3
_exptl_absorpt_coefficient_mu 1.568
_exptl_absorpt_correction_T_max 0.9833
_exptl_absorpt_correction_T_min 0.7334
_exptl_absorpt_correction_type empirical
_exptl_crystal_colour yellow
_exptl_crystal_density_diffrn 1.997
_exptl_crystal_density_method 'not measured'
_exptl_crystal_description plates
_exptl_crystal_F_000 2136
_exptl_crystal_size_max 0.44
_exptl_crystal_size_mid 0.34
_exptl_crystal_size_min 0.14
_refine_diff_density_max 1.716
_refine_diff_density_min -1.651
_refine_diff_density_rms 0.130
_refine_ls_extinction_coef 0.0000(3)
_refine_ls_extinction_expression Fc^*^=kFc[1+0.001xFc^2^\l^3^/sin(2\q)]^-1/4^
_refine_ls_extinction_method SHELXL
_refine_ls_goodness_of_fit_ref 1.045
_refine_ls_hydrogen_treatment mixed
_refine_ls_matrix_type full
_refine_ls_number_parameters 582
_refine_ls_number_reflns 4191
_refine_ls_number_restraints 60
_refine_ls_restrained_S_all 1.053
_refine_ls_R_factor_all 0.0682
_refine_ls_R_factor_gt 0.0527
_refine_ls_shift/su_max 0.385
_refine_ls_shift/su_mean 0.001
_refine_ls_structure_factor_coef Fsqd
_refine_ls_weighting_details 'calc w=1/[\s^2^(Fo^2^)+(0.1024P)^2^+1.1995P] where P=(Fo^2^+2Fc^2^)/3'
_refine_ls_weighting_scheme calc
_refine_ls_wR_factor_gt 0.1311
_refine_ls_wR_factor_ref 0.1434
_reflns_number_gt 3407
_reflns_number_total 4191
_reflns_threshold_expression >2sigma(I)
_cod_data_source_file ic000414t_2.cif
_cod_data_source_block rd184
_cod_depositor_comments
;
The following automatic conversions were performed:

'_symmetry_cell_setting' value 'Monoclinic' changed to 'monoclinic'
according to the built-in table from CIF Core dictionary named
'cif_core.dic' version 2.4.1 from 2010-06-29.

Automatic conversion script
Id: cif_fix_values 1646 2011-03-28 12:23:43Z adriana 
;
_cod_original_cell_volume 3651.5(13)
_cod_database_code 4321266

loop_
_symmetry_equiv_pos_as_xyz
'x, y, z'
'-x, y+1/2, -z+1/2'
'-x, -y, -z'
'x, -y-1/2, z-1/2'

loop_
_atom_site_label
_atom_site_type_symbol
_atom_site_fract_x
_atom_site_fract_y
_atom_site_fract_z
_atom_site_U_iso_or_equiv
_atom_site_adp_type
_atom_site_occupancy
_atom_site_symmetry_multiplicity
_atom_site_calc_flag
_atom_site_refinement_flags
_atom_site_disorder_assembly
_atom_site_disorder_group
Ag Ag 0.24993(3) 0.11701(6) 0.30018(2) 0.0284(3) Uani 1 1 d . . .
Ge Ge 0.32471(4) 0.17748(9) 0.40379(3) 0.0275(3) Uani 1 1 d . . .
N11 N 0.1004(3) -0.0612(6) 0.2158(3) 0.0242(14) Uani 1 1 d . . .
N12 N 0.1437(3) -0.0504(7) 0.2756(3) 0.0287(15) Uani 1 1 d . . .
N21 N 0.1287(3) 0.1684(6) 0.1638(3) 0.0247(14) Uani 1 1 d . . .
N22 N 0.1668(3) 0.2446(7) 0.2152(3) 0.0262(14) Uani 1 1 d . . .
N31 N 0.2107(3) -0.0617(6) 0.1711(3) 0.0237(14) Uani 1 1 d . . .
N32 N 0.2715(3) -0.0239(7) 0.2208(3) 0.0254(14) Uani 1 1 d . . .
N1 N 0.2968(3) 0.2856(6) 0.4623(3) 0.0296(15) Uani 1 1 d . . .
N9 N 0.3637(3) 0.0456(7) 0.4690(3) 0.0275(15) Uani 1 1 d . . .
C13 C 0.1057(4) -0.1185(9) 0.3076(4) 0.0335(19) Uani 1 1 d . A .
C14 C 0.0363(5) -0.1752(9) 0.2706(4) 0.040(2) Uani 1 1 d . . .
H14 H -0.0003 -0.2272 0.2826 0.048 Uiso 1 1 calc R . .
C15 C 0.0341(4) -0.1373(9) 0.2131(4) 0.034(2) Uani 1 1 d . . .
C16 C 0.1395(5) -0.1319(9) 0.3746(4) 0.047(2) Uani 1 1 d D . .
C17 C -0.0274(5) -0.1736(11) 0.1544(4) 0.047(2) Uani 1 1 d . . .
C23 C 0.1555(4) 0.3848(8) 0.2007(4) 0.0319(19) Uani 1 1 d . B .
C24 C 0.1115(4) 0.4038(8) 0.1401(4) 0.035(2) Uani 1 1 d . . .
H24 H 0.0961 0.4914 0.1193 0.042 Uiso 1 1 calc R . .
C25 C 0.0958(4) 0.2635(9) 0.1177(3) 0.0314(19) Uani 1 1 d . . .
C26 C 0.1873(4) 0.5018(9) 0.2461(4) 0.045(2) Uani 1 1 d D . .
C27 C 0.0550(5) 0.2235(10) 0.0533(4) 0.042(2) Uani 1 1 d . . .
C33 C 0.3324(4) -0.0885(8) 0.2134(3) 0.0287(18) Uani 1 1 d . . .
C34 C 0.3145(4) -0.1684(9) 0.1590(4) 0.036(2) Uani 1 1 d . . .
H34 H 0.3475 -0.2225 0.1437 0.044 Uiso 1 1 calc R . .
C35 C 0.2360(4) -0.1477(8) 0.1332(4) 0.0320(19) Uani 1 1 d . . .
C36 C 0.4100(4) -0.0712(10) 0.2582(4) 0.039(2) Uani 1 1 d . . .
C37 C 0.1882(4) -0.2086(9) 0.0746(4) 0.038(2) Uani 1 1 d . . .
F16A F 0.0951(5) -0.1954(14) 0.4007(3) 0.126(6) Uani 0.879(15) 1 d PD A 1
F16B F 0.2061(5) -0.2046(11) 0.3905(3) 0.099(4) Uani 0.879(15) 1 d PD A 1
F16C F 0.1614(5) -0.0070(8) 0.4034(3) 0.084(3) Uani 0.879(15) 1 d PD A 1
F16D F 0.133(2) -0.265(2) 0.3940(18) 0.046(15) Uiso 0.121(15) 1 d PD A 2
F16E F 0.2112(11) -0.095(4) 0.3992(14) 0.033(13) Uiso 0.121(15) 1 d PD A 2
F16F F 0.1006(19) -0.050(4) 0.4019(16) 0.049(15) Uiso 0.121(15) 1 d PD A 2
F17A F -0.0562(3) -0.0554(7) 0.1222(2) 0.0629(15) Uani 1 1 d . . .
F17B F -0.0854(3) -0.2411(7) 0.1677(2) 0.0649(15) Uani 1 1 d . . .
F17C F -0.0033(3) -0.2624(7) 0.1188(2) 0.0651(16) Uani 1 1 d . . .
F26A F 0.1489(5) 0.5130(8) 0.2873(4) 0.091(4) Uani 0.844(13) 1 d PD B 1
F26B F 0.2579(4) 0.4793(9) 0.2797(4) 0.109(5) Uani 0.844(13) 1 d PD B 1
F26C F 0.1809(5) 0.6322(6) 0.2215(3) 0.064(3) Uani 0.844(13) 1 d PD B 1
F26D F 0.2144(17) 0.461(3) 0.3023(8) 0.033(10) Uiso 0.156(13) 1 d PD B 2
F26E F 0.2466(14) 0.563(3) 0.2327(13) 0.048(11) Uiso 0.156(13) 1 d PD B 2
F26F F 0.1393(18) 0.609(4) 0.2439(18) 0.093(17) Uiso 0.156(13) 1 d PD B 2
F27A F 0.1018(3) 0.1625(7) 0.0262(2) 0.0655(16) Uani 1 1 d . . .
F27B F -0.0030(3) 0.1329(6) 0.0464(2) 0.0532(13) Uani 1 1 d . . .
F27C F 0.0269(4) 0.3436(6) 0.0217(2) 0.0722(17) Uani 1 1 d . . .
F36A F 0.4450(3) 0.0517(7) 0.2477(3) 0.0802(19) Uani 1 1 d . . .
F36B F 0.4099(3) -0.0615(8) 0.3148(2) 0.0697(17) Uani 1 1 d . . .
F36C F 0.4569(3) -0.1783(6) 0.2550(2) 0.0639(16) Uani 1 1 d . . .
F37A F 0.2284(3) -0.3040(8) 0.0528(3) 0.084(2) Uani 1 1 d . . .
F37B F 0.1260(3) -0.2806(5) 0.0773(2) 0.0503(13) Uani 1 1 d . . .
F37C F 0.1622(3) -0.1075(6) 0.0314(2) 0.0575(14) Uani 1 1 d . . .
B B 0.1284(5) -0.0020(9) 0.1633(4) 0.026(2) Uani 1 1 d . . .
H H 0.095(5) -0.038(9) 0.121(4) 0.050 Uiso 1 1 d . . .
C2 C 0.3177(4) 0.2282(9) 0.5187(3) 0.0302(19) Uani 1 1 d . . .
C3 C 0.2986(5) 0.2923(9) 0.5674(4) 0.039(2) Uani 1 1 d . . .
H3 H 0.2706 0.3785 0.5569 0.047 Uiso 1 1 calc R . .
C4 C 0.3130(5) 0.2528(11) 0.6273(4) 0.048(2) Uani 1 1 d . . .
H4 H 0.2909 0.3123 0.6500 0.058 Uiso 1 1 calc R . .
C5 C 0.3555(5) 0.1380(11) 0.6583(4) 0.050(2) Uani 1 1 d . . .
H5 H 0.3607 0.1316 0.6997 0.060 Uiso 1 1 calc R . .
C6 C 0.3916(4) 0.0302(10) 0.6350(3) 0.039(2) Uani 1 1 d . . .
H6 H 0.4200 -0.0372 0.6634 0.047 Uiso 1 1 calc R . .
C7 C 0.3912(4) 0.0090(9) 0.5765(3) 0.035(2) Uani 1 1 d . . .
H7 H 0.4172 -0.0749 0.5712 0.042 Uiso 1 1 calc R . .
C8 C 0.3590(4) 0.0899(8) 0.5220(3) 0.0282(18) Uani 1 1 d . . .
C10 C 0.2560(5) 0.4257(10) 0.4484(4) 0.051(2) Uani 1 1 d . . .
H10A H 0.2135 0.4257 0.4646 0.077 Uiso 1 1 calc R . .
H10B H 0.2371 0.4394 0.4049 0.077 Uiso 1 1 calc R . .
H10C H 0.2906 0.5039 0.4667 0.077 Uiso 1 1 calc R . .
C11 C 0.3970(5) -0.0969(9) 0.4607(4) 0.042(2) Uani 1 1 d . . .
H11A H 0.3711 -0.1736 0.4750 0.064 Uiso 1 1 calc R . .
H11B H 0.4508 -0.0982 0.4836 0.064 Uiso 1 1 calc R . .
H11C H 0.3907 -0.1116 0.4181 0.064 Uiso 1 1 calc R . .
C12 C 0.4625(8) 0.5413(12) 0.3946(6) 0.075(3) Uani 1 1 d . . .
S S 0.45857(12) 0.3483(2) 0.37362(10) 0.0380(6) Uani 1 1 d . . .
O1 O 0.4273(3) 0.2778(6) 0.4179(2) 0.0388(14) Uani 1 1 d . . .
O2 O 0.5364(4) 0.3105(8) 0.3846(4) 0.078(2) Uani 1 1 d . . .
O3 O 0.4089(4) 0.3406(8) 0.3136(3) 0.068(2) Uani 1 1 d . . .
F12A F 0.3912(5) 0.5809(8) 0.3930(5) 0.140(4) Uani 1 1 d . . .
F12B F 0.5079(6) 0.5658(11) 0.4482(4) 0.152(4) Uani 1 1 d . . .
F12C F 0.4858(6) 0.6193(7) 0.3572(4) 0.126(3) Uani 1 1 d . . .

loop_
_atom_site_aniso_label
_atom_site_aniso_U_11
_atom_site_aniso_U_22
_atom_site_aniso_U_33
_atom_site_aniso_U_23
_atom_site_aniso_U_13
_atom_site_aniso_U_12
Ag 0.0256(4) 0.0274(4) 0.0263(4) -0.0012(2) -0.0005(3) 0.0011(3)
Ge 0.0258(5) 0.0253(5) 0.0262(5) -0.0011(4) 0.0005(3) 0.0027(4)
N11 0.017(3) 0.021(3) 0.032(4) 0.003(3) 0.004(3) -0.001(3)
N12 0.022(3) 0.022(4) 0.042(4) 0.006(3) 0.010(3) 0.003(3)
N21 0.017(3) 0.019(3) 0.031(4) -0.002(3) -0.003(3) -0.001(3)
N22 0.028(3) 0.016(4) 0.029(3) 0.003(3) 0.000(3) -0.001(3)
N31 0.020(3) 0.019(3) 0.029(3) -0.001(3) 0.002(3) -0.002(3)
N32 0.017(3) 0.029(4) 0.026(3) -0.003(3) 0.002(3) 0.001(3)
N1 0.032(4) 0.022(4) 0.029(4) -0.002(3) 0.001(3) 0.009(3)
N9 0.027(3) 0.023(4) 0.029(4) 0.002(3) 0.004(3) 0.000(3)
C13 0.028(4) 0.031(5) 0.042(5) 0.011(4) 0.012(4) 0.002(4)
C14 0.030(5) 0.034(5) 0.060(6) 0.004(4) 0.020(4) -0.007(4)
C15 0.025(4) 0.029(5) 0.048(5) -0.002(4) 0.010(4) 0.004(4)
C16 0.050(6) 0.049(6) 0.043(6) 0.010(5) 0.016(5) 0.003(5)
C17 0.026(5) 0.056(6) 0.057(6) -0.007(5) 0.009(5) -0.011(5)
C23 0.026(4) 0.025(5) 0.039(5) 0.002(4) 0.003(4) 0.001(4)
C24 0.041(5) 0.017(5) 0.042(5) 0.008(4) 0.005(4) 0.006(4)
C25 0.029(4) 0.024(5) 0.034(5) 0.003(4) 0.000(4) 0.009(4)
C26 0.041(5) 0.030(5) 0.054(6) 0.000(5) 0.001(5) 0.001(4)
C27 0.037(5) 0.040(6) 0.038(5) 0.006(5) -0.006(4) 0.011(5)
C33 0.023(4) 0.030(4) 0.030(4) -0.006(4) 0.003(3) 0.000(4)
C34 0.019(4) 0.033(5) 0.054(5) 0.005(4) 0.007(4) 0.014(4)
C35 0.033(5) 0.021(4) 0.043(5) 0.001(4) 0.013(4) 0.002(4)
C36 0.027(5) 0.046(6) 0.041(5) -0.001(4) 0.007(4) 0.004(4)
C37 0.025(5) 0.042(5) 0.041(5) -0.002(5) 0.001(4) -0.001(4)
F16A 0.080(6) 0.231(14) 0.058(5) 0.048(6) 0.010(4) -0.081(8)
F16B 0.109(7) 0.113(9) 0.057(5) 0.016(5) 0.001(4) 0.055(6)
F16C 0.129(8) 0.074(5) 0.040(4) 0.007(4) 0.015(4) -0.006(5)
F17A 0.027(3) 0.077(4) 0.068(3) 0.011(3) -0.010(2) -0.007(3)
F17B 0.034(3) 0.079(4) 0.081(4) -0.004(3) 0.016(3) -0.031(3)
F17C 0.043(3) 0.077(4) 0.070(4) -0.026(3) 0.009(3) -0.023(3)
F26A 0.134(9) 0.065(5) 0.093(6) -0.044(5) 0.063(6) -0.042(5)
F26B 0.066(6) 0.064(6) 0.136(8) -0.050(6) -0.055(6) 0.026(4)
F26C 0.116(7) 0.012(3) 0.050(4) 0.002(3) 0.006(4) -0.016(3)
F27A 0.059(3) 0.092(4) 0.041(3) -0.014(3) 0.010(3) 0.011(3)
F27B 0.041(3) 0.053(3) 0.047(3) -0.003(3) -0.012(2) -0.004(3)
F27C 0.099(5) 0.049(4) 0.042(3) 0.013(3) -0.017(3) 0.011(3)
F36A 0.044(3) 0.076(4) 0.091(4) 0.016(4) -0.022(3) -0.022(3)
F36B 0.032(3) 0.134(5) 0.034(3) -0.011(3) -0.002(2) 0.015(3)
F36C 0.033(3) 0.080(4) 0.066(3) -0.015(3) -0.003(3) 0.030(3)
F37A 0.047(3) 0.112(5) 0.077(4) -0.057(4) -0.004(3) 0.025(3)
F37B 0.053(3) 0.035(3) 0.055(3) -0.007(2) 0.005(2) -0.019(3)
F37C 0.061(3) 0.064(4) 0.036(3) 0.007(3) 0.000(2) -0.017(3)
B 0.021(5) 0.020(5) 0.030(5) 0.001(4) -0.001(4) -0.005(4)
C2 0.013(4) 0.033(5) 0.036(5) -0.005(4) -0.004(3) -0.002(3)
C3 0.037(5) 0.036(5) 0.041(5) -0.007(4) 0.007(4) 0.008(4)
C4 0.053(6) 0.057(6) 0.036(5) -0.015(5) 0.017(4) 0.001(5)
C5 0.046(5) 0.071(7) 0.028(5) -0.006(5) 0.006(4) -0.014(5)
C6 0.035(5) 0.047(6) 0.025(5) 0.004(4) -0.006(4) -0.016(4)
C7 0.023(4) 0.035(5) 0.037(5) 0.010(4) -0.004(4) -0.004(4)
C8 0.017(4) 0.035(5) 0.026(4) -0.006(4) -0.002(3) -0.007(4)
C10 0.053(6) 0.050(6) 0.046(5) -0.006(5) 0.008(4) 0.020(5)
C11 0.048(5) 0.029(5) 0.043(5) -0.002(4) 0.004(4) 0.012(4)
C12 0.105(10) 0.054(7) 0.090(9) 0.001(7) 0.065(8) -0.008(7)
S 0.0344(12) 0.0362(13) 0.0433(13) 0.0075(10) 0.0122(10) 0.0069(10)
O1 0.026(3) 0.048(4) 0.033(3) -0.001(3) -0.004(2) -0.011(3)
O2 0.045(4) 0.072(5) 0.129(6) 0.037(5) 0.043(4) 0.017(4)
O3 0.077(5) 0.089(5) 0.037(4) 0.004(4) 0.015(4) -0.012(4)
F12A 0.139(7) 0.060(5) 0.246(11) -0.036(6) 0.098(8) 0.018(5)
F12B 0.236(11) 0.129(8) 0.085(5) -0.045(5) 0.041(6) -0.112(8)
F12C 0.202(9) 0.051(4) 0.154(7) 0.018(5) 0.099(7) -0.018(5)

loop_
_atom_type_symbol
_atom_type_description
_atom_type_scat_dispersion_real
_atom_type_scat_dispersion_imag
_atom_type_scat_source
C C 0.0033 0.0016 'International Tables Vol C Tables 4.2.6.8 and 6.1.1.4'
H H 0.0000 0.0000 'International Tables Vol C Tables 4.2.6.8 and 6.1.1.4'
B B 0.0013 0.0007 'International Tables Vol C Tables 4.2.6.8 and 6.1.1.4'
N N 0.0061 0.0033 'International Tables Vol C Tables 4.2.6.8 and 6.1.1.4'
O O 0.0106 0.0060 'International Tables Vol C Tables 4.2.6.8 and 6.1.1.4'
F F 0.0171 0.0103 'International Tables Vol C Tables 4.2.6.8 and 6.1.1.4'
S S 0.1246 0.1234 'International Tables Vol C Tables 4.2.6.8 and 6.1.1.4'
Ge Ge 0.1547 1.8001 'International Tables Vol C Tables 4.2.6.8 and 6.1.1.4'
Ag Ag -0.8971 1.1015 'International Tables Vol C Tables 4.2.6.8 and 6.1.1.4'

loop_
_geom_angle_atom_site_label_1
_geom_angle_atom_site_label_2
_geom_angle_atom_site_label_3
_geom_angle
_geom_angle_site_symmetry_1
_geom_angle_site_symmetry_3
_geom_angle_publ_flag
N32 Ag N22 81.4(2) . . ?
N32 Ag N12 77.82(19) . . ?
N22 Ag N12 81.8(2) . . ?
N32 Ag Ge 135.03(14) . . ?
N22 Ag Ge 136.07(15) . . ?
N12 Ag Ge 123.12(15) . . ?
N1 Ge N9 83.4(3) . . ?
N1 Ge O1 95.3(2) . . ?
N9 Ge O1 93.6(2) . . ?
N1 Ge Ag 129.54(18) . . ?
N9 Ge Ag 126.68(19) . . ?
O1 Ge Ag 118.22(14) . . ?
N12 N11 C15 107.9(6) . . ?
N12 N11 B 122.2(5) . . ?
C15 N11 B 129.8(6) . . ?
C13 N12 N11 106.9(6) . . ?
C13 N12 Ag 134.4(5) . . ?
N11 N12 Ag 117.2(4) . . ?
C25 N21 N22 109.4(6) . . ?
C25 N21 B 129.4(6) . . ?
N22 N21 B 121.2(6) . . ?
C23 N22 N21 106.2(6) . . ?
C23 N22 Ag 133.9(5) . . ?
N21 N22 Ag 119.0(4) . . ?
C35 N31 N32 109.4(6) . . ?
C35 N31 B 129.8(6) . . ?
N32 N31 B 120.8(6) . . ?
C33 N32 N31 106.1(5) . . ?
C33 N32 Ag 134.1(5) . . ?
N31 N32 Ag 119.6(4) . . ?
C2 N1 C10 121.7(6) . . ?
C2 N1 Ge 115.6(5) . . ?
C10 N1 Ge 122.8(5) . . ?
C8 N9 C11 122.9(6) . . ?
C8 N9 Ge 115.1(5) . . ?
C11 N9 Ge 122.0(5) . . ?
N12 C13 C14 112.0(7) . . ?
N12 C13 C16 120.2(7) . . ?
C14 C13 C16 127.8(7) . . ?
C15 C14 C13 104.2(7) . . ?
C14 C15 N11 109.1(7) . . ?
C14 C15 C17 127.4(7) . . ?
N11 C15 C17 123.5(7) . . ?
F16A C16 F16E 127.7(16) . . ?
F16A C16 F16D 44.8(15) . . ?
F16E C16 F16D 105.9(15) . . ?
F16A C16 F16F 61.4(16) . . ?
F16E C16 F16F 105.6(15) . . ?
F16D C16 F16F 104.3(14) . . ?
F16A C16 F16C 107.0(8) . . ?
F16E C16 F16C 56.8(16) . . ?
F16D C16 F16C 132.6(19) . . ?
F16F C16 F16C 52.7(16) . . ?
F16A C16 F16B 107.6(8) . . ?
F16E C16 F16B 45.4(16) . . ?
F16D C16 F16B 67.3(16) . . ?
F16F C16 F16B 137.3(18) . . ?
F16C C16 F16B 100.7(7) . . ?
F16A C16 C13 113.9(7) . . ?
F16E C16 C13 117.9(16) . . ?
F16D C16 C13 112.3(19) . . ?
F16F C16 C13 109.8(18) . . ?
F16C C16 C13 114.5(7) . . ?
F16B C16 C13 112.0(7) . . ?
F17A C17 F17C 107.8(8) . . ?
F17A C17 F17B 107.3(7) . . ?
F17C C17 F17B 107.3(7) . . ?
F17A C17 C15 112.3(8) . . ?
F17C C17 C15 113.1(7) . . ?
F17B C17 C15 108.7(7) . . ?
N22 C23 C24 111.8(7) . . ?
N22 C23 C26 121.6(7) . . ?
C24 C23 C26 126.5(7) . . ?
C25 C24 C23 104.3(7) . . ?
N21 C25 C24 108.3(6) . . ?
N21 C25 C27 125.8(7) . . ?
C24 C25 C27 125.8(7) . . ?
F26D C26 F26B 50.0(12) . . ?
F26D C26 F26C 130.5(15) . . ?
F26B C26 F26C 109.9(8) . . ?
F26D C26 F26F 107.2(15) . . ?
F26B C26 F26F 132(2) . . ?
F26C C26 F26F 47.9(15) . . ?
F26D C26 F26E 105.5(13) . . ?
F26B C26 F26E 58.4(13) . . ?
F26C C26 F26E 59.5(13) . . ?
F26F C26 F26E 105.1(15) . . ?
F26D C26 F26A 55.6(13) . . ?
F26B C26 F26A 103.5(8) . . ?
F26C C26 F26A 103.7(7) . . ?
F26F C26 F26A 58.6(15) . . ?
F26E C26 F26A 140.2(15) . . ?
F26D C26 C23 116.4(14) . . ?
F26B C26 C23 113.8(7) . . ?
F26C C26 C23 113.0(7) . . ?
F26F C26 C23 114(2) . . ?
F26E C26 C23 107.8(15) . . ?
F26A C26 C23 112.0(7) . . ?
F27B C27 F27A 107.0(7) . . ?
F27B C27 F27C 107.2(7) . . ?
F27A C27 F27C 106.6(7) . . ?
F27B C27 C25 114.3(7) . . ?
F27A C27 C25 112.2(7) . . ?
F27C C27 C25 109.3(7) . . ?
N32 C33 C34 112.4(6) . . ?
N32 C33 C36 121.8(7) . . ?
C34 C33 C36 125.8(7) . . ?
C35 C34 C33 103.5(7) . . ?
N31 C35 C34 108.7(7) . . ?
N31 C35 C37 125.8(7) . . ?
C34 C35 C37 125.5(7) . . ?
F36B C36 F36C 108.1(7) . . ?
F36B C36 F36A 105.7(7) . . ?
F36C C36 F36A 104.8(6) . . ?
F36B C36 C33 113.7(6) . . ?
F36C C36 C33 112.3(7) . . ?
F36A C36 C33 111.6(7) . . ?
F37B C37 F37C 105.5(6) . . ?
F37B C37 F37A 105.9(7) . . ?
F37C C37 F37A 106.4(7) . . ?
F37B C37 C35 114.6(7) . . ?
F37C C37 C35 113.1(7) . . ?
F37A C37 C35 110.6(6) . . ?
N11 B N31 109.3(6) . . ?
N11 B N21 110.2(6) . . ?
N31 B N21 110.4(6) . . ?
N1 C2 C3 122.9(7) . . ?
N1 C2 C8 112.1(6) . . ?
C3 C2 C8 125.0(7) . . ?
C4 C3 C2 132.6(8) . . ?
C5 C4 C3 128.9(8) . . ?
C4 C5 C6 127.3(8) . . ?
C7 C6 C5 129.0(8) . . ?
C6 C7 C8 132.5(8) . . ?
N9 C8 C7 122.1(7) . . ?
N9 C8 C2 113.7(6) . . ?
C7 C8 C2 124.2(7) . . ?
F12B C12 F12C 107.4(11) . . ?
F12B C12 F12A 108.2(10) . . ?
F12C C12 F12A 110.8(11) . . ?
F12B C12 S 112.7(10) . . ?
F12C C12 S 110.6(8) . . ?
F12A C12 S 107.2(8) . . ?
O3 S O2 118.2(5) . . ?
O3 S O1 113.0(4) . . ?
O2 S O1 111.1(4) . . ?
O3 S C12 105.7(6) . . ?
O2 S C12 103.7(5) . . ?
O1 S C12 103.5(4) . . ?
S O1 Ge 129.3(3) . . ?

loop_
_geom_bond_atom_site_label_1
_geom_bond_atom_site_label_2
_geom_bond_distance
_geom_bond_site_symmetry_2
_geom_bond_publ_flag
Ag N32 2.367(6) . ?
Ag N22 2.373(6) . ?
Ag N12 2.397(6) . ?
Ag Ge 2.4116(10) . ?
Ge N1 1.865(6) . ?
Ge N9 1.883(6) . ?
Ge O1 2.020(5) . ?
N11 N12 1.358(8) . ?
N11 C15 1.380(9) . ?
N11 B 1.550(10) . ?
N12 C13 1.316(9) . ?
N21 C25 1.358(9) . ?
N21 N22 1.361(8) . ?
N21 B 1.558(11) . ?
N22 C23 1.325(10) . ?
N31 C35 1.359(9) . ?
N31 N32 1.367(8) . ?
N31 B 1.556(10) . ?
N32 C33 1.317(9) . ?
N1 C2 1.339(9) . ?
N1 C10 1.467(10) . ?
N9 C8 1.311(9) . ?
N9 C11 1.476(10) . ?
C13 C14 1.388(11) . ?
C13 C16 1.476(12) . ?
C14 C15 1.356(11) . ?
C15 C17 1.500(12) . ?
C16 F16A 1.289(9) . ?
C16 F16E 1.297(15) . ?
C16 F16D 1.309(15) . ?
C16 F16F 1.317(15) . ?
C16 F16C 1.318(9) . ?
C16 F16B 1.334(9) . ?
C17 F17A 1.322(11) . ?
C17 F17C 1.322(10) . ?
C17 F17B 1.343(9) . ?
C23 C24 1.384(11) . ?
C23 C26 1.481(12) . ?
C24 C25 1.379(11) . ?
C25 C27 1.481(11) . ?
C26 F26D 1.286(14) . ?
C26 F26B 1.296(9) . ?
C26 F26C 1.309(8) . ?
C26 F26F 1.309(15) . ?
C26 F26E 1.337(14) . ?
C26 F26A 1.350(9) . ?
C27 F27B 1.315(10) . ?
C27 F27A 1.327(10) . ?
C27 F27C 1.329(10) . ?
C33 C34 1.398(11) . ?
C33 C36 1.478(11) . ?
C34 C35 1.384(11) . ?
C35 C37 1.467(11) . ?
C36 F36B 1.306(9) . ?
C36 F36C 1.318(10) . ?
C36 F36A 1.352(10) . ?
C37 F37B 1.331(9) . ?
C37 F37C 1.332(9) . ?
C37 F37A 1.336(9) . ?
C2 C3 1.403(11) . ?
C2 C8 1.461(11) . ?
C3 C4 1.367(12) . ?
C4 C5 1.366(13) . ?
C5 C6 1.384(12) . ?
C6 C7 1.358(11) . ?
C7 C8 1.416(11) . ?
C12 F12B 1.273(15) . ?
C12 F12C 1.289(12) . ?
C12 F12A 1.343(14) . ?
C12 S 1.825(12) . ?
S O3 1.398(7) . ?
S O2 1.407(7) . ?
S O1 1.464(6) . ?
